data_4324761
loop_
_publ_author_name
'Sarah K. Russell'
'Carsten Milsmann'
'Emil Lobkovsky'
'Thomas Weyherm\"uller'
'Paul J. Chirik'

_publ_section_title
;
 Synthesis, Electronic Structure, and Catalytic Activity of Reduced
 Bis(aldimino)pyridine Iron Compounds: Experimental Evidence for Ligand
 Participation
;
_journal_name_full 'Inorganic Chemistry'
_journal_page_first 3159
_journal_page_last 3169
_journal_paper_doi 10.1021/ic102186q
_journal_volume 50
_journal_year 2011
_chemical_formula_moiety 'C62 H78 Fe2 N6, C4 H10 O'
_chemical_formula_sum 'C66 H88 Fe2 N6 O'
_chemical_formula_weight 1093.12
_chemical_name_systematic
; 
 ? 
;
_space_group_IT_number 2
_symmetry_cell_setting triclinic
_symmetry_space_group_name_Hall '-P 1'
_symmetry_space_group_name_H-M 'P -1'
_atom_sites_solution_hydrogens mixed
_atom_sites_solution_primary direct
_atom_sites_solution_secondary difmap
_audit_creation_method SHELXL-97
_cell_angle_alpha 90.002(3)
_cell_angle_beta 98.795(3)
_cell_angle_gamma 114.350(3)
_cell_formula_units_Z 2
_cell_length_a 11.9873(9)
_cell_length_b 13.0557(10)
_cell_length_c 21.4760(17)
_cell_measurement_reflns_used 9931
_cell_measurement_temperature 173(2)
_cell_measurement_theta_max 26.04
_cell_measurement_theta_min 2.46
_cell_volume 3018.6(4)
_computing_cell_refinement 'Bruker SAINT+'
_computing_data_collection 'Bruker APEX2'
_computing_data_reduction 'Bruker SAINT+'
_computing_molecular_graphics 'Bruker SHELXTL'
_computing_publication_material 'Bruker SHELXTL'
_computing_structure_refinement 'SHELXL-97 (Sheldrick, 1997)'
_computing_structure_solution 'SHELXS-97 (Sheldrick, 1990)'
_diffrn_ambient_temperature 173(2)
_diffrn_measured_fraction_theta_full 0.966
_diffrn_measured_fraction_theta_max 0.966
_diffrn_measurement_device_type 'Bruker X8 APEX II diffractometer'
_diffrn_measurement_method 'phi and omega scans'
_diffrn_radiation_monochromator graphite
_diffrn_radiation_source 'fine-focus sealed tube'
_diffrn_radiation_type MoK\a
_diffrn_radiation_wavelength 0.71073
_diffrn_reflns_av_R_equivalents 0.0405
_diffrn_reflns_av_sigmaI/netI 0.0560
_diffrn_reflns_limit_h_max 15
_diffrn_reflns_limit_h_min -15
_diffrn_reflns_limit_k_max 16
_diffrn_reflns_limit_k_min -16
_diffrn_reflns_limit_l_max 26
_diffrn_reflns_limit_l_min -26
_diffrn_reflns_number 40080
_diffrn_reflns_theta_full 26.62
_diffrn_reflns_theta_max 26.62
_diffrn_reflns_theta_min 1.72
_diffrn_standards_number 0
_exptl_absorpt_coefficient_mu 0.526
_exptl_absorpt_correction_T_max 0.9742
_exptl_absorpt_correction_T_min 0.8581
_exptl_absorpt_correction_type multi-scan
_exptl_absorpt_process_details SADABS
_exptl_crystal_colour black
_exptl_crystal_density_diffrn 1.203
_exptl_crystal_description plate
_exptl_crystal_F_000 1172
_exptl_crystal_size_max 0.30
_exptl_crystal_size_mid 0.20
_exptl_crystal_size_min 0.05
_refine_diff_density_max 0.784
_refine_diff_density_min -0.554
_refine_diff_density_rms 0.066
_refine_ls_extinction_method none
_refine_ls_goodness_of_fit_ref 1.011
_refine_ls_hydrogen_treatment mixed
_refine_ls_matrix_type full
_refine_ls_number_parameters 708
_refine_ls_number_reflns 12238
_refine_ls_number_restraints 0
_refine_ls_restrained_S_all 1.011
_refine_ls_R_factor_all 0.0772
_refine_ls_R_factor_gt 0.0460
_refine_ls_shift/su_max 0.001
_refine_ls_shift/su_mean 0.000
_refine_ls_structure_factor_coef Fsqd
_refine_ls_weighting_details 'calc w=1/[\s^2^(Fo^2^)+(0.0736P)^2^+0.7814P] where P=(Fo^2^+2Fc^2^)/3'
_refine_ls_weighting_scheme calc
_refine_ls_wR_factor_gt 0.1134
_refine_ls_wR_factor_ref 0.1319
_reflns_number_gt 8725
_reflns_number_total 12238
_reflns_threshold_expression >2sigma(I)
_cod_data_source_file ic102186q_si_001_2.cif
_cod_data_source_block sr11
_cod_database_code 4324761

loop_
_symmetry_equiv_pos_as_xyz
'x, y, z'
'-x, -y, -z'

loop_
_atom_site_label
_atom_site_type_symbol
_atom_site_fract_x
_atom_site_fract_y
_atom_site_fract_z
_atom_site_U_iso_or_equiv
_atom_site_adp_type
_atom_site_occupancy
_atom_site_symmetry_multiplicity
_atom_site_calc_flag
_atom_site_refinement_flags
Fe1 Fe 0.40209(3) 0.86058(3) 0.252502(16) 0.01979(10) Uani 1 1 d .
Fe2 Fe 0.17219(3) 0.78564(3) 0.171895(16) 0.01916(10) Uani 1 1 d .
N1 N 0.58812(19) 0.87791(16) 0.27672(9) 0.0211(4) Uani 1 1 d .
N2 N 0.46029(19) 0.87766(16) 0.17068(9) 0.0199(4) Uani 1 1 d .
N3 N 0.29147(18) 0.94443(16) 0.19536(9) 0.0188(4) Uani 1 1 d .
N4 N 0.04657(18) 0.69540(16) 0.08787(9) 0.0199(4) Uani 1 1 d .
N5 N 0.20933(19) 0.65396(16) 0.16107(9) 0.0200(4) Uani 1 1 d .
N6 N 0.23839(19) 0.75520(16) 0.27175(9) 0.0204(4) Uani 1 1 d .
C1 C 0.6291(2) 0.8578(2) 0.22615(12) 0.0238(5) Uani 1 1 d .
C2 C 0.5611(2) 0.8568(2) 0.16630(11) 0.0221(5) Uani 1 1 d .
C3 C 0.5912(3) 0.8425(2) 0.10720(12) 0.0298(6) Uani 1 1 d .
H3A H 0.6599 0.8253 0.1041 0.036 Uiso 1 1 calc R
C4 C 0.5189(3) 0.8540(3) 0.05392(13) 0.0349(7) Uani 1 1 d .
H4A H 0.5364 0.8428 0.0134 0.042 Uiso 1 1 calc R
C5 C 0.4196(3) 0.8821(2) 0.05894(12) 0.0280(6) Uani 1 1 d .
H5A H 0.3719 0.8935 0.0222 0.034 Uiso 1 1 calc R
C6 C 0.3922(2) 0.8931(2) 0.11822(11) 0.0206(5) Uani 1 1 d .
C7 C 0.2942(2) 0.9233(2) 0.13221(11) 0.0213(5) Uani 1 1 d .
C8 C 0.6696(2) 0.8893(2) 0.33529(11) 0.0246(6) Uani 1 1 d .
C9 C 0.7474(3) 0.9978(2) 0.36301(12) 0.0287(6) Uani 1 1 d .
C10 C 0.8278(3) 1.0083(3) 0.41871(14) 0.0410(7) Uani 1 1 d .
H10A H 0.8808 1.0812 0.4381 0.049 Uiso 1 1 calc R
C11 C 0.8323(3) 0.9145(3) 0.44650(15) 0.0512(9) Uani 1 1 d .
H11A H 0.8887 0.9232 0.4844 0.061 Uiso 1 1 calc R
C12 C 0.7554(3) 0.8086(3) 0.41950(14) 0.0438(8) Uani 1 1 d .
H12A H 0.7588 0.7447 0.4393 0.053 Uiso 1 1 calc R
C13 C 0.6723(3) 0.7930(2) 0.36356(12) 0.0297(6) Uani 1 1 d .
C14 C 0.7463(3) 1.1017(2) 0.33178(12) 0.0298(6) Uani 1 1 d .
H14A H 0.6602 1.0815 0.3088 0.036 Uiso 1 1 calc R
C15 C 0.7788(3) 1.2018(3) 0.37901(15) 0.0430(8) Uani 1 1 d .
H15A H 0.7252 1.1780 0.4112 0.065 Uiso 1 1 calc R
H15B H 0.7663 1.2627 0.3568 0.065 Uiso 1 1 calc R
H15C H 0.8659 1.2287 0.3993 0.065 Uiso 1 1 calc R
C16 C 0.8329(3) 1.1362(3) 0.28324(15) 0.0425(8) Uani 1 1 d .
H16A H 0.9180 1.1541 0.3042 0.064 Uiso 1 1 calc R
H16B H 0.8299 1.2028 0.2633 0.064 Uiso 1 1 calc R
H16C H 0.8067 1.0741 0.2509 0.064 Uiso 1 1 calc R
C17 C 0.5889(3) 0.6749(2) 0.33575(13) 0.0325(6) Uani 1 1 d .
H17A H 0.5324 0.6807 0.2978 0.039 Uiso 1 1 calc R
C18 C 0.6640(3) 0.6168(3) 0.31408(16) 0.0489(8) Uani 1 1 d .
H18A H 0.7090 0.6590 0.2813 0.073 Uiso 1 1 calc R
H18B H 0.6081 0.5401 0.2969 0.073 Uiso 1 1 calc R
H18C H 0.7235 0.6138 0.3500 0.073 Uiso 1 1 calc R
C19 C 0.5079(3) 0.6053(3) 0.38228(15) 0.0483(8) Uani 1 1 d .
H19A H 0.4493 0.5320 0.3614 0.072 Uiso 1 1 calc R
H19B H 0.4618 0.6453 0.3965 0.072 Uiso 1 1 calc R
H19C H 0.5608 0.5940 0.4187 0.072 Uiso 1 1 calc R
C20 C 0.2622(2) 1.0377(2) 0.20911(11) 0.0207(5) Uani 1 1 d .
C21 C 0.1477(2) 1.0230(2) 0.22432(12) 0.0256(6) Uani 1 1 d .
C22 C 0.1261(3) 1.1188(2) 0.23426(14) 0.0353(7) Uani 1 1 d .
H22A H 0.0485 1.1099 0.2447 0.042 Uiso 1 1 calc R
C23 C 0.2146(3) 1.2257(2) 0.22925(15) 0.0403(7) Uani 1 1 d .
H23A H 0.1969 1.2894 0.2344 0.048 Uiso 1 1 calc R
C24 C 0.3286(3) 1.2391(2) 0.21678(14) 0.0359(7) Uani 1 1 d .
H24A H 0.3904 1.3131 0.2147 0.043 Uiso 1 1 calc R
C25 C 0.3560(2) 1.1474(2) 0.20717(12) 0.0252(6) Uani 1 1 d .
C26 C 0.0420(2) 0.9089(2) 0.22861(13) 0.0294(6) Uani 1 1 d .
H26A H 0.0756 0.8507 0.2267 0.035 Uiso 1 1 calc R
C27 C -0.0609(3) 0.8829(3) 0.17206(15) 0.0401(7) Uani 1 1 d .
H27A H -0.0974 0.9375 0.1730 0.060 Uiso 1 1 calc R
H27B H -0.1251 0.8067 0.1736 0.060 Uiso 1 1 calc R
H27C H -0.0264 0.8878 0.1330 0.060 Uiso 1 1 calc R
C28 C -0.0090(3) 0.8989(3) 0.29049(15) 0.0406(7) Uani 1 1 d .
H28A H 0.0593 0.9183 0.3262 0.061 Uiso 1 1 calc R
H28B H -0.0700 0.8214 0.2927 0.061 Uiso 1 1 calc R
H28C H -0.0491 0.9507 0.2922 0.061 Uiso 1 1 calc R
C29 C 0.4848(2) 1.1664(2) 0.19689(13) 0.0292(6) Uani 1 1 d .
H29A H 0.4939 1.0943 0.2042 0.035 Uiso 1 1 calc R
C30 C 0.5057(3) 1.1957(3) 0.12971(15) 0.0426(8) Uani 1 1 d .
H30A H 0.4403 1.1377 0.0997 0.064 Uiso 1 1 calc R
H30B H 0.5869 1.1993 0.1241 0.064 Uiso 1 1 calc R
H30C H 0.5035 1.2689 0.1222 0.064 Uiso 1 1 calc R
C31 C 0.5845(3) 1.2571(2) 0.24425(16) 0.0459(8) Uani 1 1 d .
H31A H 0.5822 1.3301 0.2361 0.069 Uiso 1 1 calc R
H31B H 0.6664 1.2612 0.2398 0.069 Uiso 1 1 calc R
H31C H 0.5691 1.2384 0.2872 0.069 Uiso 1 1 calc R
C32 C 0.0860(2) 0.6254(2) 0.06413(12) 0.0231(5) Uani 1 1 d .
C33 C 0.1742(2) 0.5979(2) 0.10326(11) 0.0220(5) Uani 1 1 d .
C34 C 0.2189(3) 0.5183(2) 0.08897(13) 0.0320(6) Uani 1 1 d .
H34A H 0.1954 0.4803 0.0482 0.038 Uiso 1 1 calc R
C35 C 0.2975(3) 0.4962(2) 0.13524(13) 0.0366(7) Uani 1 1 d .
H35A H 0.3302 0.4439 0.1262 0.044 Uiso 1 1 calc R
C36 C 0.3291(3) 0.5506(2) 0.19532(13) 0.0296(6) Uani 1 1 d .
H36A H 0.3811 0.5338 0.2278 0.035 Uiso 1 1 calc R
C37 C 0.2841(2) 0.62921(19) 0.20725(11) 0.0206(5) Uani 1 1 d .
C38 C 0.3053(2) 0.6909(2) 0.26708(12) 0.0216(5) Uani 1 1 d .
C39 C -0.0522(2) 0.7104(2) 0.04742(11) 0.0220(5) Uani 1 1 d .
C40 C -0.1733(2) 0.6569(2) 0.06102(12) 0.0253(6) Uani 1 1 d .
C41 C -0.2684(3) 0.6729(2) 0.02257(13) 0.0322(6) Uani 1 1 d .
H41A H -0.3506 0.6383 0.0316 0.039 Uiso 1 1 calc R
C42 C -0.2454(3) 0.7381(2) -0.02856(13) 0.0352(7) Uani 1 1 d .
H42A H -0.3113 0.7487 -0.0541 0.042 Uiso 1 1 calc R
C43 C -0.1277(3) 0.7877(2) -0.04249(13) 0.0312(6) Uani 1 1 d .
H43A H -0.1132 0.8317 -0.0781 0.037 Uiso 1 1 calc R
C44 C -0.0286(2) 0.7748(2) -0.00535(12) 0.0254(6) Uani 1 1 d .
C45 C -0.2023(3) 0.5778(2) 0.11388(13) 0.0306(6) Uani 1 1 d .
H45A H -0.1311 0.6099 0.1497 0.037 Uiso 1 1 calc R
C46 C -0.3201(3) 0.5626(3) 0.13889(15) 0.0425(8) Uani 1 1 d .
H46A H -0.3163 0.6366 0.1508 0.064 Uiso 1 1 calc R
H46B H -0.3273 0.5179 0.1760 0.064 Uiso 1 1 calc R
H46C H -0.3925 0.5234 0.1060 0.064 Uiso 1 1 calc R
C47 C -0.2121(3) 0.4618(2) 0.09215(16) 0.0439(8) Uani 1 1 d .
H47A H -0.2795 0.4293 0.0560 0.066 Uiso 1 1 calc R
H47B H -0.2295 0.4118 0.1269 0.066 Uiso 1 1 calc R
H47C H -0.1336 0.4702 0.0797 0.066 Uiso 1 1 calc R
C48 C 0.0989(3) 0.8322(2) -0.02316(13) 0.0317(6) Uani 1 1 d .
H48A H 0.1588 0.8177 0.0095 0.038 Uiso 1 1 calc R
C49 C 0.1402(3) 0.9600(3) -0.02328(17) 0.0493(9) Uani 1 1 d .
H49A H 0.0887 0.9769 -0.0581 0.074 Uiso 1 1 calc R
H49B H 0.2274 0.9962 -0.0288 0.074 Uiso 1 1 calc R
H49C H 0.1310 0.9886 0.0169 0.074 Uiso 1 1 calc R
C50 C 0.1034(4) 0.7841(3) -0.08700(15) 0.0571(10) Uani 1 1 d .
H50A H 0.0805 0.7030 -0.0854 0.086 Uiso 1 1 calc R
H50B H 0.1877 0.8215 -0.0967 0.086 Uiso 1 1 calc R
H50C H 0.0450 0.7967 -0.1198 0.086 Uiso 1 1 calc R
C51 C 0.1897(2) 0.7523(2) 0.32884(11) 0.0233(5) Uani 1 1 d .
C52 C 0.0811(3) 0.6564(2) 0.33553(12) 0.0303(6) Uani 1 1 d .
C53 C 0.0289(3) 0.6526(3) 0.38918(14) 0.0463(8) Uani 1 1 d .
H53A H -0.0430 0.5878 0.3946 0.056 Uiso 1 1 calc R
C54 C 0.0792(3) 0.7414(3) 0.43508(14) 0.0511(9) Uani 1 1 d .
H54A H 0.0409 0.7383 0.4710 0.061 Uiso 1 1 calc R
C55 C 0.1850(3) 0.8337(3) 0.42805(14) 0.0466(8) Uani 1 1 d .
H55A H 0.2202 0.8937 0.4600 0.056 Uiso 1 1 calc R
C56 C 0.2424(3) 0.8419(2) 0.37541(12) 0.0339(7) Uani 1 1 d .
C57 C 0.0225(3) 0.5576(2) 0.28663(13) 0.0324(6) Uani 1 1 d .
H57A H 0.0522 0.5859 0.2463 0.039 Uiso 1 1 calc R
C58 C 0.0637(3) 0.4634(3) 0.30381(19) 0.0547(9) Uani 1 1 d .
H58A H 0.0326 0.4309 0.3421 0.082 Uiso 1 1 calc R
H58B H 0.1546 0.4943 0.3113 0.082 Uiso 1 1 calc R
H58C H 0.0303 0.4048 0.2690 0.082 Uiso 1 1 calc R
C59 C -0.1175(3) 0.5110(3) 0.27365(15) 0.0469(8) Uani 1 1 d .
H59A H -0.1500 0.4542 0.2379 0.070 Uiso 1 1 calc R
H59B H -0.1429 0.5723 0.2635 0.070 Uiso 1 1 calc R
H59C H -0.1506 0.4762 0.3111 0.070 Uiso 1 1 calc R
C60 C 0.3649(3) 0.9420(3) 0.37472(14) 0.0492(9) Uani 1 1 d .
H60A H 0.3848 0.9424 0.3312 0.059 Uiso 1 1 calc R
C61 C 0.3621(4) 1.0554(3) 0.38916(17) 0.0655(11) Uani 1 1 d .
H61A H 0.3488 1.0602 0.4328 0.098 Uiso 1 1 calc R
H61B H 0.2944 1.0623 0.3602 0.098 Uiso 1 1 calc R
H61C H 0.4414 1.1165 0.3838 0.098 Uiso 1 1 calc R
C62 C 0.4668(3) 0.9264(4) 0.4196(2) 0.0713(12) Uani 1 1 d .
H62A H 0.4468 0.9197 0.4624 0.107 Uiso 1 1 calc R
H62B H 0.5461 0.9915 0.4194 0.107 Uiso 1 1 calc R
H62C H 0.4734 0.8578 0.4058 0.107 Uiso 1 1 calc R
O1S O 0.7358(7) 1.5761(5) 0.5237(2) 0.180(3) Uani 1 1 d .
C1S C 0.7405(16) 1.7275(8) 0.5844(4) 0.336(11) Uani 1 1 d .
H1SA H 0.7999 1.7816 0.6182 0.505 Uiso 1 1 calc R
H1SB H 0.6611 1.6869 0.5990 0.505 Uiso 1 1 calc R
H1SC H 0.7278 1.7677 0.5474 0.505 Uiso 1 1 calc R
C2S C 0.7811(9) 1.6602(8) 0.5701(3) 0.151(3) Uani 1 1 d .
H2SA H 0.7906 1.6229 0.6095 0.181 Uiso 1 1 calc R
H2SB H 0.8665 1.7076 0.5631 0.181 Uiso 1 1 calc R
C3S C 0.7595(10) 1.4958(8) 0.5127(4) 0.177(4) Uani 1 1 d .
H3SA H 0.7595 1.4587 0.5529 0.212 Uiso 1 1 calc R
H3SB H 0.8467 1.5290 0.5056 0.212 Uiso 1 1 calc R
C4S C 0.6973(11) 1.4108(7) 0.4671(3) 0.207(5) Uani 1 1 d .
H4SA H 0.7387 1.3597 0.4683 0.310 Uiso 1 1 calc R
H4SB H 0.6965 1.4421 0.4256 0.310 Uiso 1 1 calc R
H4SC H 0.6117 1.3691 0.4743 0.310 Uiso 1 1 calc R
H32 H 0.053(2) 0.590(2) 0.0217(12) 0.024(7) Uiso 1 1 d .
H38 H 0.336(3) 0.669(2) 0.3042(13) 0.033(8) Uiso 1 1 d .
H1 H 0.708(3) 0.846(2) 0.2298(12) 0.028(7) Uiso 1 1 d .
H7 H 0.257(3) 0.959(2) 0.1020(13) 0.036(8) Uiso 1 1 d .

loop_
_atom_site_aniso_label
_atom_site_aniso_U_11
_atom_site_aniso_U_22
_atom_site_aniso_U_33
_atom_site_aniso_U_23
_atom_site_aniso_U_13
_atom_site_aniso_U_12
Fe1 0.0180(2) 0.01778(19) 0.02192(19) 0.00103(14) 0.00670(14) 0.00468(15)
Fe2 0.01807(19) 0.01353(18) 0.02471(19) 0.00040(13) 0.00554(15) 0.00478(15)
N1 0.0185(11) 0.0189(10) 0.0236(11) 0.0003(8) 0.0031(9) 0.0057(9)
N2 0.0179(11) 0.0186(10) 0.0226(10) 0.0026(8) 0.0055(9) 0.0062(9)
N3 0.0170(11) 0.0160(10) 0.0221(10) 0.0012(8) 0.0049(8) 0.0051(8)
N4 0.0176(11) 0.0142(10) 0.0239(10) 0.0011(8) 0.0004(9) 0.0039(9)
N5 0.0196(11) 0.0155(10) 0.0242(11) 0.0009(8) 0.0026(9) 0.0069(9)
N6 0.0194(11) 0.0185(10) 0.0221(10) 0.0027(8) 0.0067(9) 0.0058(9)
C1 0.0188(13) 0.0238(13) 0.0289(14) -0.0001(10) 0.0051(11) 0.0086(11)
C2 0.0183(13) 0.0192(13) 0.0270(13) 0.0020(10) 0.0067(11) 0.0050(10)
C3 0.0265(15) 0.0392(16) 0.0292(14) 0.0008(12) 0.0099(12) 0.0173(13)
C4 0.0350(17) 0.0504(18) 0.0240(14) 0.0028(12) 0.0118(12) 0.0201(15)
C5 0.0251(14) 0.0354(15) 0.0234(13) 0.0042(11) 0.0055(11) 0.0121(12)
C6 0.0186(13) 0.0176(12) 0.0214(12) 0.0024(9) 0.0052(10) 0.0026(10)
C7 0.0193(13) 0.0206(13) 0.0226(13) 0.0037(10) 0.0034(10) 0.0069(11)
C8 0.0204(13) 0.0291(14) 0.0251(13) 0.0014(11) 0.0036(11) 0.0112(11)
C9 0.0260(15) 0.0289(15) 0.0297(14) -0.0029(11) 0.0042(12) 0.0100(12)
C10 0.0381(18) 0.0367(17) 0.0388(17) -0.0051(13) -0.0086(14) 0.0116(14)
C11 0.055(2) 0.048(2) 0.0409(18) -0.0047(15) -0.0199(16) 0.0211(18)
C12 0.046(2) 0.0398(18) 0.0383(17) 0.0071(14) -0.0089(15) 0.0168(16)
C13 0.0288(15) 0.0303(15) 0.0295(14) 0.0023(11) 0.0025(12) 0.0128(12)
C14 0.0250(15) 0.0285(15) 0.0330(15) -0.0010(11) -0.0006(12) 0.0101(12)
C15 0.047(2) 0.0340(17) 0.0447(18) -0.0070(13) -0.0001(15) 0.0167(15)
C16 0.0420(19) 0.0341(17) 0.0528(19) 0.0037(14) 0.0166(15) 0.0142(15)
C17 0.0332(16) 0.0255(14) 0.0347(15) 0.0041(12) -0.0005(13) 0.0105(13)
C18 0.052(2) 0.0396(18) 0.058(2) -0.0032(15) 0.0023(17) 0.0253(17)
C19 0.047(2) 0.0417(19) 0.0474(19) 0.0147(15) 0.0064(16) 0.0107(16)
C20 0.0207(13) 0.0179(12) 0.0229(12) 0.0010(10) 0.0030(10) 0.0077(11)
C21 0.0249(14) 0.0227(13) 0.0303(14) 0.0012(11) 0.0068(11) 0.0103(11)
C22 0.0314(16) 0.0300(16) 0.0503(18) 0.0003(13) 0.0123(14) 0.0168(13)
C23 0.0421(19) 0.0259(16) 0.060(2) -0.0001(13) 0.0117(16) 0.0200(14)
C24 0.0360(17) 0.0162(14) 0.0514(18) 0.0032(12) 0.0079(14) 0.0068(12)
C25 0.0238(14) 0.0213(13) 0.0277(13) 0.0004(10) 0.0021(11) 0.0074(11)
C26 0.0217(14) 0.0235(14) 0.0464(16) 0.0022(12) 0.0127(12) 0.0106(12)
C27 0.0295(17) 0.0335(16) 0.0534(19) -0.0090(14) 0.0082(14) 0.0088(14)
C28 0.0328(17) 0.0424(18) 0.0532(19) 0.0113(14) 0.0214(15) 0.0175(14)
C29 0.0194(14) 0.0173(13) 0.0451(16) 0.0064(11) 0.0029(12) 0.0028(11)
C30 0.0300(17) 0.0421(18) 0.0535(19) 0.0175(15) 0.0139(15) 0.0105(14)
C31 0.0309(17) 0.0283(16) 0.062(2) 0.0035(14) -0.0077(15) 0.0012(14)
C32 0.0234(14) 0.0184(13) 0.0241(13) -0.0038(10) -0.0003(11) 0.0068(11)
C33 0.0234(14) 0.0182(12) 0.0224(12) -0.0008(10) 0.0007(11) 0.0076(11)
C34 0.0374(17) 0.0298(15) 0.0314(15) -0.0091(12) -0.0025(13) 0.0193(13)
C35 0.0421(18) 0.0326(16) 0.0420(17) -0.0091(13) -0.0030(14) 0.0259(14)
C36 0.0290(15) 0.0230(14) 0.0358(15) 0.0004(11) -0.0041(12) 0.0132(12)
C37 0.0160(12) 0.0150(12) 0.0261(13) 0.0014(10) -0.0002(10) 0.0032(10)
C38 0.0171(13) 0.0208(13) 0.0239(13) 0.0034(10) 0.0013(11) 0.0057(11)
C39 0.0225(14) 0.0186(12) 0.0239(13) -0.0056(10) -0.0027(11) 0.0098(11)
C40 0.0214(14) 0.0195(13) 0.0321(14) -0.0052(10) -0.0017(11) 0.0077(11)
C41 0.0237(15) 0.0293(15) 0.0418(16) -0.0069(12) 0.0000(13) 0.0112(12)
C42 0.0332(17) 0.0356(16) 0.0391(16) -0.0034(13) -0.0082(13) 0.0216(14)
C43 0.0355(17) 0.0288(15) 0.0296(14) 0.0006(11) -0.0020(12) 0.0164(13)
C44 0.0288(15) 0.0185(13) 0.0290(14) -0.0028(10) 0.0009(11) 0.0114(11)
C45 0.0255(15) 0.0285(15) 0.0347(15) 0.0021(12) 0.0055(12) 0.0083(12)
C46 0.0294(17) 0.0433(19) 0.0506(19) 0.0043(15) 0.0115(14) 0.0093(14)
C47 0.046(2) 0.0274(16) 0.059(2) 0.0077(14) 0.0208(16) 0.0119(14)
C48 0.0317(16) 0.0331(16) 0.0314(15) 0.0082(12) 0.0053(12) 0.0147(13)
C49 0.0401(19) 0.0374(18) 0.065(2) 0.0241(16) 0.0073(17) 0.0109(15)
C50 0.063(2) 0.083(3) 0.0424(19) 0.0074(18) 0.0193(17) 0.044(2)
C51 0.0202(13) 0.0294(14) 0.0219(13) 0.0043(10) 0.0041(10) 0.0117(11)
C52 0.0264(15) 0.0335(15) 0.0293(14) 0.0104(12) 0.0085(12) 0.0095(12)
C53 0.0366(18) 0.057(2) 0.0383(17) 0.0139(15) 0.0179(15) 0.0086(16)
C54 0.045(2) 0.074(3) 0.0309(16) 0.0043(16) 0.0217(15) 0.0161(19)
C55 0.044(2) 0.060(2) 0.0297(16) -0.0063(14) 0.0106(14) 0.0147(17)
C56 0.0304(16) 0.0418(17) 0.0252(14) -0.0023(12) 0.0081(12) 0.0097(14)
C57 0.0294(16) 0.0270(15) 0.0365(15) 0.0040(12) 0.0083(13) 0.0065(12)
C58 0.041(2) 0.0335(18) 0.087(3) 0.0146(17) 0.0165(19) 0.0107(16)
C59 0.0306(17) 0.0457(19) 0.0507(19) 0.0048(15) 0.0065(15) 0.0026(15)
C60 0.045(2) 0.051(2) 0.0310(16) -0.0196(14) 0.0171(15) -0.0046(16)
C61 0.077(3) 0.046(2) 0.054(2) -0.0111(17) 0.013(2) 0.006(2)
C62 0.034(2) 0.084(3) 0.084(3) -0.037(2) 0.007(2) 0.013(2)
O1S 0.350(9) 0.132(4) 0.120(4) 0.025(3) 0.030(4) 0.164(5)
C1S 0.81(4) 0.170(9) 0.145(8) 0.066(7) 0.174(14) 0.282(16)
C2S 0.244(10) 0.153(7) 0.096(5) 0.037(5) 0.005(5) 0.130(7)
C3S 0.284(12) 0.177(9) 0.146(7) 0.058(7) 0.070(8) 0.161(9)
C4S 0.444(17) 0.165(8) 0.116(5) 0.011(5) 0.074(8) 0.222(10)

loop_
_atom_type_symbol
_atom_type_description
_atom_type_scat_dispersion_real
_atom_type_scat_dispersion_imag
_atom_type_scat_source
C C 0.0033 0.0016 'International Tables Vol C Tables 4.2.6.8 and 6.1.1.4'
H H 0.0000 0.0000 'International Tables Vol C Tables 4.2.6.8 and 6.1.1.4'
N N 0.0061 0.0033 'International Tables Vol C Tables 4.2.6.8 and 6.1.1.4'
Fe Fe 0.3463 0.8444 'International Tables Vol C Tables 4.2.6.8 and 6.1.1.4'
O O 0.0106 0.0060 'International Tables Vol C Tables 4.2.6.8 and 6.1.1.4'

loop_
_geom_angle_atom_site_label_1
_geom_angle_atom_site_label_2
_geom_angle_atom_site_label_3
_geom_angle
N2 Fe1 N6 127.89(8)
N2 Fe1 C38 110.78(9)
N6 Fe1 C38 39.92(9)
N2 Fe1 N1 76.66(8)
N6 Fe1 N1 135.49(8)
C38 Fe1 N1 100.34(9)
N2 Fe1 N3 76.32(8)
N6 Fe1 N3 84.43(8)
C38 Fe1 N3 116.49(9)
N1 Fe1 N3 140.09(7)
N2 Fe1 Fe2 80.82(6)
N6 Fe1 Fe2 53.13(6)
C38 Fe1 Fe2 73.47(7)
N1 Fe1 Fe2 152.70(6)
N3 Fe1 Fe2 44.46(5)
N5 Fe2 N3 127.88(8)
N5 Fe2 C7 110.42(9)
N3 Fe2 C7 40.02(9)
N5 Fe2 N4 76.42(8)
N3 Fe2 N4 134.99(8)
C7 Fe2 N4 99.66(9)
N5 Fe2 N6 76.29(8)
N3 Fe2 N6 84.67(8)
C7 Fe2 N6 116.62(9)
N4 Fe2 N6 140.33(7)
N5 Fe2 Fe1 80.65(6)
N3 Fe2 Fe1 53.37(6)
C7 Fe2 Fe1 73.51(7)
N4 Fe2 Fe1 151.99(6)
N6 Fe2 Fe1 44.51(5)
C1 N1 C8 114.3(2)
C1 N1 Fe1 110.71(16)
C8 N1 Fe1 134.23(16)
C6 N2 C2 120.4(2)
C6 N2 Fe1 121.04(16)
C2 N2 Fe1 117.84(16)
C7 N3 C20 115.96(19)
C7 N3 Fe2 73.60(13)
C20 N3 Fe2 126.92(16)
C7 N3 Fe1 106.27(15)
C20 N3 Fe1 133.48(15)
Fe2 N3 Fe1 82.17(7)
C32 N4 C39 115.2(2)
C32 N4 Fe2 109.76(16)
C39 N4 Fe2 133.76(15)
C33 N5 C37 120.0(2)
C33 N5 Fe2 118.28(16)
C37 N5 Fe2 121.05(16)
C38 N6 C51 117.1(2)
C38 N6 Fe1 73.93(13)
C51 N6 Fe1 128.01(16)
C38 N6 Fe2 106.79(15)
C51 N6 Fe2 131.36(16)
Fe1 N6 Fe2 82.35(7)
N1 C1 C2 117.9(2)
N2 C2 C3 120.8(2)
N2 C2 C1 112.0(2)
C3 C2 C1 127.1(2)
C4 C3 C2 118.4(3)
C3 C4 C5 120.4(2)
C6 C5 C4 119.0(2)
N2 C6 C5 120.8(2)
N2 C6 C7 112.9(2)
C5 C6 C7 126.3(2)
N3 C7 C6 117.6(2)
N3 C7 Fe2 66.38(12)
C6 C7 Fe2 106.38(16)
C9 C8 C13 120.9(2)
C9 C8 N1 118.9(2)
C13 C8 N1 120.2(2)
C10 C9 C8 118.6(2)
C10 C9 C14 120.5(2)
C8 C9 C14 120.9(2)
C11 C10 C9 121.0(3)
C12 C11 C10 120.2(3)
C11 C12 C13 121.3(3)
C12 C13 C8 118.0(3)
C12 C13 C17 119.5(2)
C8 C13 C17 122.5(2)
C9 C14 C16 110.9(2)
C9 C14 C15 113.2(2)
C16 C14 C15 109.9(2)
C13 C17 C18 110.9(2)
C13 C17 C19 111.6(2)
C18 C17 C19 110.8(3)
C21 C20 C25 120.3(2)
C21 C20 N3 122.6(2)
C25 C20 N3 117.0(2)
C20 C21 C22 118.4(2)
C20 C21 C26 124.3(2)
C22 C21 C26 117.3(2)
C23 C22 C21 121.6(3)
C24 C23 C22 119.4(3)
C23 C24 C25 121.7(3)
C24 C25 C20 118.5(3)
C24 C25 C29 119.9(2)
C20 C25 C29 121.6(2)
C27 C26 C21 110.4(2)
C27 C26 C28 111.0(2)
C21 C26 C28 113.1(2)
C25 C29 C31 111.3(2)
C25 C29 C30 112.5(2)
C31 C29 C30 110.1(2)
N4 C32 C33 118.4(2)
N5 C33 C34 120.9(2)
N5 C33 C32 111.9(2)
C34 C33 C32 127.1(2)
C35 C34 C33 118.7(2)
C34 C35 C36 120.1(3)
C37 C36 C35 119.4(2)
N5 C37 C36 120.8(2)
N5 C37 C38 112.8(2)
C36 C37 C38 126.4(2)
N6 C38 C37 117.6(2)
N6 C38 Fe1 66.14(13)
C37 C38 Fe1 106.22(16)
C44 C39 C40 120.7(2)
C44 C39 N4 120.8(2)
C40 C39 N4 118.5(2)
C41 C40 C39 118.5(2)
C41 C40 C45 120.2(3)
C39 C40 C45 121.2(2)
C42 C41 C40 121.0(3)
C43 C42 C41 120.2(3)
C42 C43 C44 121.2(3)
C43 C44 C39 118.3(3)
C43 C44 C48 118.5(2)
C39 C44 C48 123.2(2)
C40 C45 C46 114.2(2)
C40 C45 C47 110.2(2)
C46 C45 C47 109.1(2)
C44 C48 C50 111.4(3)
C44 C48 C49 111.1(2)
C50 C48 C49 110.6(3)
C56 C51 C52 120.5(2)
C56 C51 N6 122.4(2)
C52 C51 N6 117.0(2)
C53 C52 C51 118.5(3)
C53 C52 C57 119.5(3)
C51 C52 C57 121.9(2)
C52 C53 C54 121.5(3)
C55 C54 C53 119.3(3)
C54 C55 C56 121.9(3)
C55 C56 C51 118.3(3)
C55 C56 C60 117.9(3)
C51 C56 C60 123.5(2)
C59 C57 C52 112.9(3)
C59 C57 C58 110.2(2)
C52 C57 C58 112.3(3)
C56 C60 C62 109.4(3)
C56 C60 C61 113.8(3)
C62 C60 C61 111.4(3)
C3S O1S C2S 133.8(8)
C1S C2S O1S 130.5(11)
O1S C3S C4S 127.3(9)

loop_
_geom_bond_atom_site_label_1
_geom_bond_atom_site_label_2
_geom_bond_distance
Fe1 N2 1.967(2)
Fe1 N6 1.984(2)
Fe1 C38 2.085(2)
Fe1 N1 2.127(2)
Fe1 N3 2.272(2)
Fe1 Fe2 2.8047(5)
Fe2 N5 1.967(2)
Fe2 N3 1.9827(19)
Fe2 C7 2.076(2)
Fe2 N4 2.1489(19)
Fe2 N6 2.2640(19)
N1 C1 1.326(3)
N1 C8 1.436(3)
N2 C6 1.353(3)
N2 C2 1.360(3)
N3 C7 1.392(3)
N3 C20 1.441(3)
N4 C32 1.322(3)
N4 C39 1.439(3)
N5 C33 1.357(3)
N5 C37 1.363(3)
N6 C38 1.392(3)
N6 C51 1.431(3)
C1 C2 1.410(3)
C2 C3 1.404(4)
C3 C4 1.374(4)
C4 C5 1.401(4)
C5 C6 1.384(3)
C6 C7 1.454(4)
C8 C9 1.404(4)
C8 C13 1.406(4)
C9 C10 1.385(4)
C9 C14 1.517(4)
C10 C11 1.380(4)
C11 C12 1.372(4)
C12 C13 1.394(4)
C13 C17 1.510(4)
C14 C16 1.521(4)
C14 C15 1.532(4)
C17 C18 1.515(4)
C17 C19 1.528(4)
C20 C21 1.396(4)
C20 C25 1.416(4)
C21 C22 1.401(4)
C21 C26 1.520(4)
C22 C23 1.378(4)
C23 C24 1.373(4)
C24 C25 1.389(4)
C25 C29 1.510(4)
C26 C27 1.519(4)
C26 C28 1.530(4)
C29 C31 1.526(4)
C29 C30 1.524(4)
C32 C33 1.412(3)
C33 C34 1.404(4)
C34 C35 1.376(4)
C35 C36 1.393(4)
C36 C37 1.381(4)
C37 C38 1.447(3)
C39 C44 1.404(4)
C39 C40 1.405(4)
C40 C41 1.390(4)
C40 C45 1.517(4)
C41 C42 1.381(4)
C42 C43 1.369(4)
C43 C44 1.397(4)
C44 C48 1.510(4)
C45 C46 1.525(4)
C45 C47 1.537(4)
C48 C50 1.526(4)
C48 C49 1.532(4)
C51 C56 1.402(4)
C51 C52 1.413(4)
C52 C53 1.384(4)
C52 C57 1.513(4)
C53 C54 1.385(5)
C54 C55 1.372(5)
C55 C56 1.393(4)
C56 C60 1.513(4)
C57 C59 1.510(4)
C57 C58 1.528(4)
C60 C62 1.520(5)
C60 C61 1.527(5)
O1S C3S 1.225(8)
O1S C2S 1.356(9)
C1S C2S 1.225(11)
C3S C4S 1.357(11)
